data_7225376
loop_
_publ_author_name
'Maro\'n, A.'
'Szlapa, A.'
'Czerwi\'nska, K.'
'Ma\/lecki, J. G.'
'Krompiec, S.'
'Machura, B.'

_publ_section_title
;
 Solid-state and solution photoluminescence of platinum(ii) complexes with
 4&#x2032;-substituted terpyridine ligands -- structural, spectroscopic
 and electrochemical studies
;
_journal_issue 29
_journal_name_full CrystEngComm
_journal_page_first 5528
_journal_paper_doi 10.1039/C6CE00890A
_journal_volume 18
_journal_year 2016
_chemical_formula_moiety 'C21 H14 Br Cl N3 Pt, C F3 O3 S'
_chemical_formula_sum 'C22 H14 Br Cl F3 N3 O3 Pt S'
_chemical_formula_weight 767.87
_chemical_name_systematic
;
 ?
;
_space_group_crystal_system monoclinic
_space_group_IT_number 14
_space_group_name_Hall '-P 2ybc'
_space_group_name_H-M_alt 'P 1 21/c 1'
_symmetry_space_group_name_Hall '-P 2ybc'
_symmetry_space_group_name_H-M 'P 1 21/c 1'
_atom_sites_solution_hydrogens geom
_audit_block_doi 10.5517/cc13pp0h
_audit_creation_date 2014-11-03
_audit_creation_method
;
Olex2 1.2
(compiled 2014.09.19 svn.r3010 for OlexSys, GUI svn.r4874)
;
_audit_update_record
;
2014-11-12 deposited with the CCDC.
2016-05-30 downloaded from the CCDC.
;
_cell_angle_alpha 90
_cell_angle_beta 102.970(5)
_cell_angle_gamma 90
_cell_formula_units_Z 4
_cell_length_a 7.4264(4)
_cell_length_b 21.7744(14)
_cell_length_c 14.5258(8)
_cell_measurement_reflns_used 3982
_cell_measurement_temperature 295(2)
_cell_measurement_theta_max 29.3540
_cell_measurement_theta_min 4.4200
_cell_volume 2289.0(2)
_computing_cell_refinement
;
CrysAlisPro, Agilent Technologies,
Version 1.171.37.31 (release 14-01-2014 CrysAlis171 .NET)
(compiled Jan 14 2014,18:38:05)
;
_computing_data_collection
;
CrysAlisPro, Agilent Technologies,
Version 1.171.37.31 (release 14-01-2014 CrysAlis171 .NET)
(compiled Jan 14 2014,18:38:05)
;
_computing_data_reduction
;
CrysAlisPro, Agilent Technologies,
Version 1.171.37.31 (release 14-01-2014 CrysAlis171 .NET)
(compiled Jan 14 2014,18:38:05)
;
_computing_molecular_graphics 'Olex2 (Dolomanov et al., 2009)'
_computing_publication_material 'Olex2 (Dolomanov et al., 2009)'
_computing_structure_refinement 'ShelXL (Sheldrick, 2008)'
_diffrn_ambient_temperature 295(2)
_diffrn_detector 'CCD plate'
_diffrn_detector_area_resol_mean 10.4015
_diffrn_detector_type Atlas
_diffrn_measured_fraction_theta_full 0.978
_diffrn_measured_fraction_theta_max 0.997
_diffrn_measurement_details
;
  1 omega  -77.00  -32.00   1.0000    5.9950
omega____ theta____ kappa____ phi______ frames
    -       10.3715  179.0000   60.0000 45

  2 omega  -64.00    7.00   1.0000    5.9950
omega____ theta____ kappa____ phi______ frames
    -       10.3715  -38.0000 -150.0000 71

  3 omega   59.00   85.00   1.0000    5.9950
omega____ theta____ kappa____ phi______ frames
    -       10.3715 -179.0000 -180.0000 26

  4 omega  -86.00    0.00   1.0000    5.9950
omega____ theta____ kappa____ phi______ frames
    -      -11.3090  -38.0000   90.0000 86
;
_diffrn_measurement_device 'four-circle diffractometer'
_diffrn_measurement_device_type 'Xcalibur, Atlas, Gemini ultra'
_diffrn_measurement_method '\w scans'
_diffrn_orient_matrix_UB_11 -0.0013253000
_diffrn_orient_matrix_UB_12 0.0257075000
_diffrn_orient_matrix_UB_13 0.0298016000
_diffrn_orient_matrix_UB_21 0.0005141000
_diffrn_orient_matrix_UB_22 -0.0199853000
_diffrn_orient_matrix_UB_23 0.0386741000
_diffrn_orient_matrix_UB_31 0.0979478000
_diffrn_orient_matrix_UB_32 0.0004488000
_diffrn_orient_matrix_UB_33 0.0114513000
_diffrn_radiation_monochromator graphite
_diffrn_radiation_probe x-ray
_diffrn_radiation_type MoK\a
_diffrn_radiation_wavelength 0.71073
_diffrn_reflns_av_R_equivalents 0.0679
_diffrn_reflns_av_unetI/netI 0.0682
_diffrn_reflns_Laue_measured_fraction_full 0.978
_diffrn_reflns_Laue_measured_fraction_max 0.997
_diffrn_reflns_limit_h_max 8
_diffrn_reflns_limit_h_min -8
_diffrn_reflns_limit_k_max 25
_diffrn_reflns_limit_k_min -23
_diffrn_reflns_limit_l_max 16
_diffrn_reflns_limit_l_min -17
_diffrn_reflns_number 11339
_diffrn_reflns_point_group_measured_fraction_full 0.978
_diffrn_reflns_point_group_measured_fraction_max 0.997
_diffrn_reflns_theta_full 25.242
_diffrn_reflns_theta_max 25.050
_diffrn_reflns_theta_min 3.546
_diffrn_source 'Enhance (Mo) X-ray Source'
_exptl_absorpt_coefficient_mu 8.140
_exptl_absorpt_correction_T_max 1.00000
_exptl_absorpt_correction_T_min 0.22996
_exptl_absorpt_correction_type multi-scan
_exptl_absorpt_process_details
;
CrysAlisPro, Agilent Technologies,
Version 1.171.37.31 (release 14-01-2014 CrysAlis171 .NET)
(compiled Jan 14 2014,18:38:05)
Empirical absorption correction using spherical harmonics,
 implemented in SCALE3 ABSPACK scaling algorithm.
;
_exptl_crystal_colour yellow
_exptl_crystal_density_diffrn 2.228
_exptl_crystal_F_000 1456
_exptl_crystal_size_max 0.39
_exptl_crystal_size_mid 0.11
_exptl_crystal_size_min 0.04
_refine_diff_density_max 2.938
_refine_diff_density_min -1.901
_refine_diff_density_rms 0.222
_refine_ls_extinction_method none
_refine_ls_goodness_of_fit_ref 1.039
_refine_ls_hydrogen_treatment constr
_refine_ls_matrix_type full
_refine_ls_number_parameters 316
_refine_ls_number_reflns 4039
_refine_ls_number_restraints 0
_refine_ls_restrained_S_all 1.039
_refine_ls_R_factor_all 0.0713
_refine_ls_R_factor_gt 0.0545
_refine_ls_shift/su_max 0.001
_refine_ls_shift/su_mean 0.000
_refine_ls_structure_factor_coef Fsqd
_refine_ls_weighting_details 'w=1/[\s^2^(Fo^2^)+(0.0875P)^2^] where P=(Fo^2^+2Fc^2^)/3'
_refine_ls_weighting_scheme calc
_refine_ls_wR_factor_gt 0.1342
_refine_ls_wR_factor_ref 0.1448
_reflns_Friedel_coverage 0.000
_reflns_number_gt 3186
_reflns_number_total 4039
_reflns_threshold_expression 'I > 2\s(I)'
_cod_data_source_file c6ce00890a2.cif
_cod_data_source_block ptskm59_otf1
_cod_depositor_comments 'Adding full bibliography for 7225375--7225377.cif.'
_cod_database_code 7225376
_shelxl_version_number 2014-3
_chemical_oxdiff_formula 'Pt1 N3 S1 Br1 Cl1 O3 F3 C30 H30'
_shelx_space_group_comment
;
The symmetry employed for this shelxl refinement is uniquely defined
by the following loop, which should always be used as a source of
symmetry information in preference to the above space-group names.
They are only intended as comments.
;
_reflns_odcompleteness_completeness 99.63
_reflns_odcompleteness_iscentric 1
_reflns_odcompleteness_theta 26.32
_olex2_refinement_description
;
1. Fixed Uiso
 At 1.2 times of:
  All C(H) groups
2.a Aromatic/amide H refined with riding coordinates:
 C2(H2), C3(H3), C4(H4), C5(H5), C7(H7), C9(H9), C12(H12), C13(H13), C14(H14),
 C15(H15), C17(H17), C18(H18), C20(H20), C21(H21)
;
_olex2_submission_special_instructions 'No special instructions were received'

loop_
_space_group_symop_operation_xyz
'x, y, z'
'-x, y+1/2, -z+1/2'
'-x, -y, -z'
'x, -y-1/2, z-1/2'

loop_
_atom_site_label
_atom_site_type_symbol
_atom_site_fract_x
_atom_site_fract_y
_atom_site_fract_z
_atom_site_U_iso_or_equiv
_atom_site_adp_type
_atom_site_occupancy
_atom_site_site_symmetry_order
_atom_site_calc_flag
_atom_site_refinement_flags_posn
Pt1 Pt 0.40102(4) 0.54395(2) 0.89738(2) 0.03397(18) Uani 1 1 d .
Br1 Br 1.38638(15) 0.40960(6) 0.48740(8) 0.0627(4) Uani 1 1 d .
Cl1 Cl 0.1831(3) 0.57449(14) 0.97806(16) 0.0497(6) Uani 1 1 d .
N1 N 0.3229(10) 0.4557(3) 0.8720(5) 0.0332(18) Uani 1 1 d .
N2 N 0.5840(9) 0.5188(4) 0.8293(4) 0.0329(17) Uani 1 1 d .
N3 N 0.5400(9) 0.6238(4) 0.8991(5) 0.0393(19) Uani 1 1 d .
C1 C 0.4299(11) 0.4233(5) 0.8231(6) 0.041(2) Uani 1 1 d .
C2 C 0.3952(12) 0.3627(5) 0.8001(7) 0.045(2) Uani 1 1 d .
H2 H 0.4687 0.3413 0.7669 0.053 Uiso 1 1 calc R
C3 C 0.2487(13) 0.3338(5) 0.8271(7) 0.050(3) Uani 1 1 d .
H3 H 0.2220 0.2927 0.8125 0.060 Uiso 1 1 calc R
C4 C 0.1432(12) 0.3676(5) 0.8764(7) 0.046(2) Uani 1 1 d .
H4 H 0.0441 0.3491 0.8949 0.056 Uiso 1 1 calc R
C5 C 0.1830(11) 0.4269(5) 0.8977(6) 0.038(2) Uani 1 1 d .
H5 H 0.1109 0.4486 0.9313 0.045 Uiso 1 1 calc R
C6 C 0.5783(13) 0.4611(5) 0.7966(6) 0.039(2) Uani 1 1 d .
C7 C 0.7036(11) 0.4412(4) 0.7454(6) 0.033(2) Uani 1 1 d .
H7 H 0.7049 0.4005 0.7261 0.040 Uiso 1 1 calc R
C8 C 0.8293(11) 0.4844(5) 0.7236(6) 0.033(2) Uani 1 1 d .
C9 C 0.8334(12) 0.5438(4) 0.7617(6) 0.033(2) Uani 1 1 d .
H9 H 0.9200 0.5722 0.7512 0.039 Uiso 1 1 calc R
C10 C 0.7066(12) 0.5598(5) 0.8154(6) 0.035(2) Uani 1 1 d .
C11 C 0.6838(12) 0.6201(5) 0.8575(6) 0.039(2) Uani 1 1 d .
C12 C 0.8054(14) 0.6691(5) 0.8580(7) 0.052(3) Uani 1 1 d .
H12 H 0.9087 0.6651 0.8323 0.063 Uiso 1 1 calc R
C13 C 0.7666(15) 0.7239(5) 0.8981(8) 0.057(3) Uani 1 1 d .
H13 H 0.8423 0.7579 0.8983 0.069 Uiso 1 1 calc R
C14 C 0.6161(15) 0.7274(5) 0.9373(8) 0.059(3) Uani 1 1 d .
H14 H 0.5896 0.7640 0.9644 0.071 Uiso 1 1 calc R
C15 C 0.5035(14) 0.6773(5) 0.9371(6) 0.047(2) Uani 1 1 d .
H15 H 0.4008 0.6805 0.9635 0.056 Uiso 1 1 calc R
C16 C 0.9639(12) 0.4667(4) 0.6657(6) 0.0294(19) Uani 1 1 d .
C17 C 0.9457(13) 0.4115(5) 0.6170(7) 0.045(2) Uani 1 1 d .
H17 H 0.8491 0.3852 0.6210 0.054 Uiso 1 1 calc R
C18 C 1.0697(13) 0.3947(5) 0.5623(7) 0.049(2) Uani 1 1 d .
H18 H 1.0572 0.3574 0.5302 0.058 Uiso 1 1 calc R
C19 C 1.2099(12) 0.4341(6) 0.5566(6) 0.043(3) Uani 1 1 d .
C20 C 1.2294(13) 0.4888(5) 0.6034(7) 0.044(2) Uani 1 1 d .
H20 H 1.3261 0.5149 0.5988 0.053 Uiso 1 1 calc R
C21 C 1.1082(12) 0.5056(5) 0.6570(7) 0.046(2) Uani 1 1 d .
H21 H 1.1222 0.5433 0.6880 0.055 Uiso 1 1 calc R
S1 S 0.1450(4) 0.71638(16) 0.6944(2) 0.0612(8) Uani 1 1 d .
F1 F 0.4871(10) 0.7065(6) 0.6811(7) 0.133(4) Uani 1 1 d .
F2 F 0.2966(15) 0.6466(7) 0.5946(11) 0.180(7) Uani 1 1 d .
F3 F 0.3063(17) 0.7350(11) 0.5602(9) 0.239(11) Uani 1 1 d .
O1 O -0.0225(11) 0.7170(5) 0.6247(7) 0.085(3) Uani 1 1 d .
O2 O 0.2037(15) 0.7727(6) 0.7394(9) 0.128(5) Uani 1 1 d .
O3 O 0.1622(16) 0.6657(6) 0.7568(9) 0.134(5) Uani 1 1 d .
C22 C 0.319(2) 0.7021(8) 0.6313(10) 0.084(4) Uani 1 1 d .

loop_
_atom_site_aniso_label
_atom_site_aniso_U_11
_atom_site_aniso_U_22
_atom_site_aniso_U_33
_atom_site_aniso_U_23
_atom_site_aniso_U_13
_atom_site_aniso_U_12
Pt1 0.0333(2) 0.0379(3) 0.0339(2) 0.00000(15) 0.01408(16) 0.00217(14)
Br1 0.0697(7) 0.0593(8) 0.0753(7) 0.0023(6) 0.0505(6) 0.0113(6)
Cl1 0.0432(13) 0.0623(19) 0.0499(13) 0.0001(13) 0.0237(10) 0.0079(12)
N1 0.033(4) 0.035(5) 0.032(4) 0.004(3) 0.009(3) 0.007(3)
N2 0.031(4) 0.047(5) 0.024(3) -0.005(4) 0.013(3) 0.006(4)
N3 0.030(4) 0.048(6) 0.040(4) 0.002(4) 0.009(3) 0.004(4)
C1 0.029(4) 0.061(8) 0.034(4) 0.011(5) 0.012(3) 0.009(5)
C2 0.043(5) 0.044(7) 0.053(6) -0.004(5) 0.025(4) -0.009(5)
C3 0.052(6) 0.043(7) 0.059(6) -0.008(5) 0.021(5) -0.009(5)
C4 0.041(5) 0.046(7) 0.055(6) 0.006(5) 0.019(4) -0.008(5)
C5 0.035(5) 0.045(7) 0.037(4) 0.011(5) 0.014(4) 0.000(4)
C6 0.040(5) 0.053(7) 0.026(4) 0.001(4) 0.011(4) -0.001(4)
C7 0.040(5) 0.028(5) 0.035(4) 0.003(4) 0.017(4) 0.010(4)
C8 0.029(4) 0.041(6) 0.032(4) -0.001(4) 0.011(3) -0.001(4)
C9 0.036(5) 0.029(6) 0.038(5) 0.002(4) 0.018(4) 0.001(4)
C10 0.036(5) 0.036(6) 0.035(4) 0.002(4) 0.014(4) 0.003(4)
C11 0.038(5) 0.033(6) 0.048(5) 0.001(4) 0.017(4) -0.003(4)
C12 0.062(6) 0.040(7) 0.061(6) 0.000(5) 0.028(5) 0.001(5)
C13 0.080(8) 0.033(7) 0.069(7) 0.000(5) 0.037(6) -0.008(5)
C14 0.083(8) 0.018(6) 0.087(8) -0.006(5) 0.039(6) 0.001(5)
C15 0.061(6) 0.038(7) 0.044(5) -0.013(5) 0.019(4) 0.005(5)
C16 0.036(5) 0.024(5) 0.032(4) 0.001(4) 0.013(3) -0.001(4)
C17 0.046(5) 0.033(6) 0.064(6) -0.001(5) 0.029(5) -0.008(4)
C18 0.062(6) 0.035(6) 0.057(6) 0.001(5) 0.031(5) 0.002(5)
C19 0.042(5) 0.059(7) 0.035(5) 0.011(5) 0.025(4) 0.012(5)
C20 0.042(5) 0.045(7) 0.053(6) 0.009(5) 0.027(4) 0.007(5)
C21 0.050(6) 0.047(7) 0.048(6) 0.004(5) 0.023(4) -0.003(5)
S1 0.0623(16) 0.064(2) 0.0638(17) 0.0062(16) 0.0270(13) 0.0163(15)
F1 0.049(4) 0.187(12) 0.169(9) -0.028(8) 0.039(5) -0.019(6)
F2 0.126(8) 0.182(15) 0.265(15) -0.126(13) 0.115(9) -0.030(9)
F3 0.166(11) 0.43(3) 0.150(11) 0.155(15) 0.094(9) 0.012(14)
O1 0.063(5) 0.086(8) 0.100(6) -0.010(6) 0.009(4) 0.024(5)
O2 0.120(8) 0.102(10) 0.146(9) -0.071(8) -0.006(7) 0.036(7)
O3 0.128(9) 0.145(13) 0.149(10) 0.096(9) 0.073(8) 0.020(8)
C22 0.089(10) 0.089(12) 0.089(10) -0.019(9) 0.051(8) -0.030(9)

loop_
_atom_type_symbol
_atom_type_description
_atom_type_scat_dispersion_real
_atom_type_scat_dispersion_imag
_atom_type_scat_source
C C 0.0033 0.0016 'International Tables Vol C Tables 4.2.6.8 and 6.1.1.4'
H H 0.0000 0.0000 'International Tables Vol C Tables 4.2.6.8 and 6.1.1.4'
Br Br -0.2901 2.4595 'International Tables Vol C Tables 4.2.6.8 and 6.1.1.4'
Cl Cl 0.1484 0.1585 'International Tables Vol C Tables 4.2.6.8 and 6.1.1.4'
F F 0.0171 0.0103 'International Tables Vol C Tables 4.2.6.8 and 6.1.1.4'
N N 0.0061 0.0033 'International Tables Vol C Tables 4.2.6.8 and 6.1.1.4'
O O 0.0106 0.0060 'International Tables Vol C Tables 4.2.6.8 and 6.1.1.4'
Pt Pt -1.7033 8.3905 'International Tables Vol C Tables 4.2.6.8 and 6.1.1.4'
S S 0.1246 0.1234 'International Tables Vol C Tables 4.2.6.8 and 6.1.1.4'

loop_
_geom_angle_atom_site_label_1
_geom_angle_atom_site_label_2
_geom_angle_atom_site_label_3
_geom_angle
N1 Pt1 Cl1 99.3(2)
N1 Pt1 N3 161.4(3)
N2 Pt1 Cl1 179.7(3)
N2 Pt1 N1 80.9(3)
N2 Pt1 N3 80.5(3)
N3 Pt1 Cl1 99.3(2)
C1 N1 Pt1 114.1(6)
C5 N1 Pt1 127.3(7)
C5 N1 C1 118.6(8)
C6 N2 Pt1 118.6(6)
C10 N2 Pt1 118.3(7)
C10 N2 C6 123.1(7)
C11 N3 Pt1 113.5(7)
C11 N3 C15 119.5(9)
C15 N3 Pt1 127.0(6)
N1 C1 C6 113.4(9)
C2 C1 N1 121.4(8)
C2 C1 C6 125.2(8)
C1 C2 H2 120.5
C1 C2 C3 119.0(9)
C3 C2 H2 120.5
C2 C3 H3 120.8
C4 C3 C2 118.3(10)
C4 C3 H3 120.8
C3 C4 H4 119.7
C5 C4 C3 120.5(9)
C5 C4 H4 119.7
N1 C5 C4 122.1(9)
N1 C5 H5 119.0
C4 C5 H5 119.0
N2 C6 C1 113.0(8)
N2 C6 C7 120.8(9)
C7 C6 C1 126.1(9)
C6 C7 H7 121.0
C6 C7 C8 118.0(9)
C8 C7 H7 121.0
C7 C8 C16 121.0(9)
C9 C8 C7 118.8(8)
C9 C8 C16 120.1(8)
C8 C9 H9 120.2
C10 C9 C8 119.6(8)
C10 C9 H9 120.2
N2 C10 C9 119.4(9)
N2 C10 C11 113.0(8)
C9 C10 C11 127.6(9)
N3 C11 C10 114.7(8)
N3 C11 C12 122.0(9)
C12 C11 C10 123.3(8)
C11 C12 H12 121.1
C13 C12 C11 117.7(9)
C13 C12 H12 121.1
C12 C13 H13 120.3
C14 C13 C12 119.3(10)
C14 C13 H13 120.3
C13 C14 H14 119.7
C13 C14 C15 120.6(10)
C15 C14 H14 119.7
N3 C15 C14 120.7(9)
N3 C15 H15 119.7
C14 C15 H15 119.7
C17 C16 C8 120.6(8)
C17 C16 C21 118.0(8)
C21 C16 C8 121.3(8)
C16 C17 H17 119.4
C16 C17 C18 121.2(9)
C18 C17 H17 119.4
C17 C18 H18 120.7
C19 C18 C17 118.7(10)
C19 C18 H18 120.7
C18 C19 Br1 118.8(9)
C20 C19 Br1 120.1(7)
C20 C19 C18 121.1(8)
C19 C20 H20 119.7
C19 C20 C21 120.6(9)
C21 C20 H20 119.7
C16 C21 H21 119.7
C20 C21 C16 120.5(10)
C20 C21 H21 119.7
O1 S1 C22 104.9(7)
O2 S1 O1 116.9(6)
O2 S1 O3 114.0(9)
O2 S1 C22 101.9(8)
O3 S1 O1 113.8(7)
O3 S1 C22 102.9(8)
F1 C22 S1 114.8(10)
F1 C22 F2 108.2(15)
F2 C22 S1 109.2(10)
F3 C22 S1 113.7(14)
F3 C22 F1 107.8(13)
F3 C22 F2 102.3(16)

loop_
_geom_bond_atom_site_label_1
_geom_bond_atom_site_label_2
_geom_bond_distance
Pt1 Cl1 2.299(2)
Pt1 N1 2.017(8)
Pt1 N2 1.931(6)
Pt1 N3 2.019(8)
Br1 C19 1.899(8)
N1 C1 1.374(12)
N1 C5 1.336(11)
N2 C6 1.340(13)
N2 C10 1.323(12)
N3 C11 1.342(11)
N3 C15 1.343(12)
C1 C2 1.372(15)
C1 C6 1.493(13)
C2 H2 0.9300
C2 C3 1.388(13)
C3 H3 0.9300
C3 C4 1.386(14)
C4 H4 0.9300
C4 C5 1.346(15)
C5 H5 0.9300
C6 C7 1.384(12)
C7 H7 0.9300
C7 C8 1.411(13)
C8 C9 1.404(13)
C8 C16 1.493(11)
C9 H9 0.9300
C9 C10 1.395(12)
C10 C11 1.474(14)
C11 C12 1.397(14)
C12 H12 0.9300
C12 C13 1.386(15)
C13 H13 0.9300
C13 C14 1.366(14)
C14 H14 0.9300
C14 C15 1.373(14)
C15 H15 0.9300
C16 C17 1.387(13)
C16 C21 1.394(13)
C17 H17 0.9300
C17 C18 1.394(12)
C18 H18 0.9300
C18 C19 1.366(14)
C19 C20 1.364(16)
C20 H20 0.9300
C20 C21 1.366(13)
C21 H21 0.9300
S1 O1 1.417(9)
S1 O2 1.411(11)
S1 O3 1.416(11)
S1 C22 1.772(13)
F1 C22 1.298(16)
F2 C22 1.317(19)
F3 C22 1.242(19)
